data_7058060
loop_
_publ_author_name
'Saxena, Priya'
'Thomas, Jisha Mary'
'Sivasankar, Chinnappan'
'Thirupathi, Natesan'

_publ_section_title
;
 Syntheses and structural aspects of six-membered palladacyclic complexes
 derived from N,N&#x2032;,N&#x2032;&#x2032;-triarylguanidines with N- or
 S-thiocyanate ligands
;
_journal_issue 5
_journal_name_full 'New Journal of Chemistry'
_journal_page_first 2307
_journal_paper_doi 10.1039/C8NJ04167A
_journal_volume 43
_journal_year 2019
_chemical_formula_moiety 'C29 H40 N4 P2 Pd S, C7 H8'
_chemical_formula_sum 'C36 H48 N4 P2 Pd S'
_chemical_formula_weight 737.18
_space_group_crystal_system monoclinic
_space_group_IT_number 9
_space_group_name_Hall 'C -2yc'
_space_group_name_H-M_alt 'C 1 c 1'
_symmetry_space_group_name_Hall 'C -2yc'
_symmetry_space_group_name_H-M 'C 1 c 1'
_atom_sites_solution_hydrogens geom
_audit_creation_method SHELXL-2016/6
_audit_update_record
;
2018-04-20 deposited with the CCDC.
2018-12-14 downloaded from the CCDC.
;
_cell_angle_alpha 90
_cell_angle_beta 129.889(10)
_cell_angle_gamma 90
_cell_formula_units_Z 4
_cell_length_a 28.5923(18)
_cell_length_b 9.0068(2)
_cell_length_c 19.4455(12)
_cell_measurement_reflns_used 7854
_cell_measurement_temperature 298(2)
_cell_measurement_theta_max 26.37
_cell_measurement_theta_min 3.08
_cell_volume 3842.4(7)
_computing_cell_refinement 'CrysAlisPro, Oxford Diffraction Ltd.'
_computing_data_collection 'CrysAlisPro, Oxford Diffraction Ltd.'
_computing_data_reduction 'CrysAlisPro, Oxford Diffraction Ltd.'
_computing_molecular_graphics 'OLEX 2-2.1'
_computing_publication_material 'WINGX V1.80.01'
_computing_structure_refinement 'SHELXL-2016/6 (Sheldrick, 2016)'
_computing_structure_solution SIR-92
_diffrn_ambient_temperature 298(2)
_diffrn_detector_area_resol_mean 0.3703
_diffrn_measured_fraction_theta_full 0.998
_diffrn_measured_fraction_theta_max 0.998
_diffrn_measurement_device_type 'Sapphire-3 CCD detector'
_diffrn_measurement_method 'OMEGA SCAN'
_diffrn_radiation_source 'fine-focus sealed tube'
_diffrn_radiation_type MoK\a
_diffrn_radiation_wavelength 0.71073
_diffrn_reflns_av_R_equivalents 0.0191
_diffrn_reflns_av_unetI/netI 0.0181
_diffrn_reflns_Laue_measured_fraction_full 0.998
_diffrn_reflns_Laue_measured_fraction_max 0.998
_diffrn_reflns_limit_h_max 35
_diffrn_reflns_limit_h_min -35
_diffrn_reflns_limit_k_max 11
_diffrn_reflns_limit_k_min -11
_diffrn_reflns_limit_l_max 24
_diffrn_reflns_limit_l_min -24
_diffrn_reflns_number 25542
_diffrn_reflns_point_group_measured_fraction_full 0.998
_diffrn_reflns_point_group_measured_fraction_max 0.998
_diffrn_reflns_theta_full 25.242
_diffrn_reflns_theta_max 26.366
_diffrn_reflns_theta_min 3.077
_exptl_absorpt_coefficient_mu 0.649
_exptl_absorpt_correction_T_max 0.8757
_exptl_absorpt_correction_T_min 0.8291
_exptl_absorpt_correction_type empirical
_exptl_absorpt_process_details 'CrysAlisPro 1.171.34.40 (2006)'
_exptl_crystal_colour Yellow
_exptl_crystal_density_diffrn 1.274
_exptl_crystal_density_method 'not measured'
_exptl_crystal_description Irregular
_exptl_crystal_F_000 1536
_exptl_crystal_size_max 0.300
_exptl_crystal_size_mid 0.250
_exptl_crystal_size_min 0.210
_refine_diff_density_max 0.401
_refine_diff_density_min -0.514
_refine_diff_density_rms 0.073
_refine_ls_abs_structure_details
;
 Flack x determined using 3725 quotients [(I+)-(I-)]/[(I+)+(I-)]
 (Parsons, Flack and Wagner, Acta Cryst. B69 (2013) 249-259).
;
_refine_ls_abs_structure_Flack -0.037(7)
_refine_ls_extinction_method none
_refine_ls_goodness_of_fit_ref 1.083
_refine_ls_hydrogen_treatment constr
_refine_ls_matrix_type full
_refine_ls_number_parameters 407
_refine_ls_number_reflns 7854
_refine_ls_number_restraints 2
_refine_ls_restrained_S_all 1.083
_refine_ls_R_factor_all 0.0259
_refine_ls_R_factor_gt 0.0250
_refine_ls_shift/su_max 0.003
_refine_ls_shift/su_mean 0.000
_refine_ls_structure_factor_coef Fsqd
_refine_ls_weighting_details 'w=1/[\s^2^(Fo^2^)+(0.0429P)^2^+0.5869P] where P=(Fo^2^+2Fc^2^)/3'
_refine_ls_weighting_scheme calc
_refine_ls_wR_factor_gt 0.0646
_refine_ls_wR_factor_ref 0.0654
_reflns_Friedel_coverage 0.997
_reflns_Friedel_fraction_full 0.997
_reflns_Friedel_fraction_max 0.997
_reflns_number_gt 7703
_reflns_number_total 7854
_reflns_threshold_expression 'I > 2\s(I)'
_cod_data_source_file c8nj04167a2.cif
_cod_data_source_block 18
_cod_depositor_comments
;
The following automatic conversions were performed:

'_exptl_absorpt_correction_type' value 'Empirical' changed to
'empirical' according to
/home/data/users/saulius/crontab/automatic-downloads/rss-feeds/RSC/lib/dictionaries/cif_core.dic
dictionary named 'cif_core.dic' version 2.4.2 from 2011-04-26.

Automatic conversion script
Id: cif_fix_values 4973 2017-02-22 13:04:09Z antanas 

 Adding full bibliography for 7058049--7058061.cif.
;
_cod_original_cell_volume 3842.4(6)
_cod_database_code 7058060
_shelx_shelxl_version_number 2016/6
_shelx_space_group_comment
;
The symmetry employed for this shelxl refinement is uniquely defined
by the following loop, which should always be used as a source of
symmetry information in preference to the above space-group names.
They are only intended as comments.
;
_shelx_estimated_absorpt_t_min 0.829
_shelx_estimated_absorpt_t_max 0.876

loop_
_space_group_symop_operation_xyz
'x, y, z'
'x, -y, z+1/2'
'x+1/2, y+1/2, z'
'x+1/2, -y+1/2, z+1/2'

loop_
_atom_site_label
_atom_site_type_symbol
_atom_site_fract_x
_atom_site_fract_y
_atom_site_fract_z
_atom_site_U_iso_or_equiv
_atom_site_adp_type
_atom_site_occupancy
_atom_site_site_symmetry_order
_atom_site_calc_flag
_atom_site_refinement_flags_posn
_atom_site_refinement_flags_adp
Pd1 Pd 0.10668(2) 0.61357(2) 0.62252(2) 0.03367(7) Uani 1 1 d . .
P1 P 0.09265(5) 0.80861(12) 0.68530(7) 0.0431(2) Uani 1 1 d . .
P2 P 0.12327(5) 0.40890(12) 0.56767(7) 0.0406(2) Uani 1 1 d . .
N1 N -0.01663(12) 0.4625(3) 0.55286(17) 0.0355(6) Uani 1 1 d . .
H1 H -0.016813 0.429757 0.511141 0.043 Uiso 1 1 calc R U
N2 N -0.07504(14) 0.5803(4) 0.5813(2) 0.0417(6) Uani 1 1 d . .
N3 N -0.09565(17) 0.6167(4) 0.4436(2) 0.0497(9) Uani 1 1 d . .
H3 H -0.124526 0.678056 0.425651 0.060 Uiso 1 1 calc R U
N4 N 0.1233(2) 0.7668(4) 0.5600(3) 0.0561(10) Uani 1 1 d . .
S1 S 0.15279(9) 0.97075(14) 0.48570(12) 0.0843(5) Uani 1 1 d . .
C1 C -0.06315(14) 0.5564(4) 0.5287(2) 0.0333(6) Uani 1 1 d . .
C2 C 0.03210(15) 0.4159(3) 0.6433(2) 0.0317(6) Uani 1 1 d . .
C3 C 0.09077(17) 0.4688(4) 0.6854(2) 0.0351(8) Uani 1 1 d . .
C4 C 0.13863(18) 0.4214(4) 0.7719(2) 0.0453(8) Uani 1 1 d . .
H4 H 0.177852 0.456446 0.800739 0.054 Uiso 1 1 calc R U
C5 C 0.12822(19) 0.3213(5) 0.8158(2) 0.0502(9) Uani 1 1 d . .
H5 H 0.160131 0.292896 0.874469 0.060 Uiso 1 1 calc R U
C6 C 0.0704(2) 0.2645(4) 0.7718(3) 0.0455(8) Uani 1 1 d . .
H6 H 0.064138 0.195465 0.800685 0.055 Uiso 1 1 calc R U
C7 C 0.02135(17) 0.3090(4) 0.6849(2) 0.0391(7) Uani 1 1 d . .
C8 C -0.0405(2) 0.2386(4) 0.6359(3) 0.0531(9) Uani 1 1 d . .
H8A H -0.036555 0.150241 0.666882 0.080 Uiso 1 1 calc R U
H8B H -0.057220 0.213601 0.576020 0.080 Uiso 1 1 calc R U
H8C H -0.067171 0.307229 0.633663 0.080 Uiso 1 1 calc R U
C9 C -0.12415(17) 0.6758(5) 0.5531(2) 0.0446(8) Uani 1 1 d . .
C10 C -0.1150(2) 0.8274(6) 0.5681(4) 0.0639(11) Uani 1 1 d . .
H10 H -0.076882 0.866501 0.593445 0.077 Uiso 1 1 calc R U
C11 C -0.1609(3) 0.9233(7) 0.5467(5) 0.0855(17) Uani 1 1 d . .
H11 H -0.153716 1.024918 0.555916 0.103 Uiso 1 1 calc R U
C12 C -0.2163(3) 0.8678(8) 0.5122(5) 0.0840(18) Uani 1 1 d . .
H12 H -0.247138 0.931088 0.497979 0.101 Uiso 1 1 calc R U
C13 C -0.2266(2) 0.7159(7) 0.4982(4) 0.0732(14) Uani 1 1 d . .
H13 H -0.264351 0.678580 0.475865 0.088 Uiso 1 1 calc R U
C14 C -0.1817(2) 0.6166(5) 0.5168(3) 0.0559(11) Uani 1 1 d . .
C15 C -0.1935(3) 0.4552(7) 0.5012(5) 0.0848(17) Uani 1 1 d . .
H15A H -0.182736 0.420241 0.466343 0.127 Uiso 1 1 calc R U
H15B H -0.235976 0.436413 0.469388 0.127 Uiso 1 1 calc R U
H15C H -0.169524 0.404286 0.557684 0.127 Uiso 1 1 calc R U
C16 C -0.08401(16) 0.5829(4) 0.3842(2) 0.0394(7) Uani 1 1 d . .
C17 C -0.03571(18) 0.6493(5) 0.3960(3) 0.0480(8) Uani 1 1 d . .
H17 H -0.011507 0.717327 0.442256 0.058 Uiso 1 1 calc R U
C18 C -0.0226(2) 0.6164(6) 0.3401(4) 0.0659(13) Uani 1 1 d . .
H18 H 0.010324 0.661016 0.349260 0.079 Uiso 1 1 calc R U
C19 C -0.0586(3) 0.5178(7) 0.2717(3) 0.0783(16) Uani 1 1 d . .
H19 H -0.050086 0.494503 0.234125 0.094 Uiso 1 1 calc R U
C20 C -0.1068(3) 0.4537(6) 0.2583(3) 0.0779(16) Uani 1 1 d . .
H20 H -0.131068 0.387932 0.210756 0.093 Uiso 1 1 calc R U
C21 C -0.1213(2) 0.4829(5) 0.3138(3) 0.0569(10) Uani 1 1 d . .
C22 C -0.1757(3) 0.4142(9) 0.2966(6) 0.108(2) Uani 1 1 d . .
H22A H -0.163702 0.371831 0.351158 0.161 Uiso 1 1 calc R U
H22B H -0.192097 0.337888 0.252092 0.161 Uiso 1 1 calc R U
H22C H -0.206153 0.488961 0.275601 0.161 Uiso 1 1 calc R U
C23 C 0.0347(2) 0.9362(6) 0.6001(4) 0.0690(13) Uani 1 1 d . .
H23A H -0.003848 0.886199 0.561773 0.103 Uiso 1 1 calc R U
H23B H 0.045510 0.970909 0.565197 0.103 Uiso 1 1 calc R U
H23C H 0.031935 1.019164 0.628327 0.103 Uiso 1 1 calc R U
C24 C 0.0721(3) 0.7722(6) 0.7547(4) 0.0718(14) Uani 1 1 d . .
H24A H 0.065721 0.864615 0.772229 0.108 Uiso 1 1 calc R U
H24B H 0.104374 0.718259 0.807197 0.108 Uiso 1 1 calc R U
H24C H 0.035324 0.714532 0.721411 0.108 Uiso 1 1 calc R U
C25 C 0.1605(3) 0.9248(7) 0.7552(4) 0.0838(17) Uani 1 1 d . .
H25A H 0.172664 0.955298 0.721372 0.126 Uiso 1 1 calc R U
H25B H 0.192928 0.869394 0.806764 0.126 Uiso 1 1 calc R U
H25C H 0.151677 1.010852 0.774223 0.126 Uiso 1 1 calc R U
C26 C 0.13500(19) 0.8515(4) 0.5287(3) 0.0457(8) Uani 1 1 d . .
C27 C 0.0601(2) 0.2816(5) 0.4976(3) 0.0575(10) Uani 1 1 d . .
H27A H 0.073003 0.197660 0.483073 0.086 Uiso 1 1 calc R U
H27B H 0.027235 0.331113 0.443419 0.086 Uiso 1 1 calc R U
H27C H 0.046478 0.248498 0.529121 0.086 Uiso 1 1 calc R U
C28 C 0.1853(2) 0.2916(6) 0.6542(4) 0.0795(16) Uani 1 1 d . .
H28A H 0.179250 0.264788 0.695861 0.119 Uiso 1 1 calc R U
H28B H 0.223091 0.344204 0.685240 0.119 Uiso 1 1 calc R U
H28C H 0.186386 0.203400 0.627582 0.119 Uiso 1 1 calc R U
C29 C 0.1435(3) 0.4539(6) 0.4983(4) 0.0745(14) Uani 1 1 d . .
H29A H 0.179630 0.514098 0.531947 0.112 Uiso 1 1 calc R U
H29B H 0.110658 0.507294 0.446072 0.112 Uiso 1 1 calc R U
H29C H 0.150980 0.363842 0.480212 0.112 Uiso 1 1 calc R U
C30 C -0.1300(8) 1.0097(16) 0.3499(8) 0.189(7) Uani 1 1 d . .
H30 H -0.101729 1.073779 0.396208 0.227 Uiso 1 1 calc R U
C31 C -0.1797(13) 0.958(3) 0.3451(15) 0.258(14) Uani 1 1 d . .
H31 H -0.186930 0.985911 0.383600 0.310 Uiso 1 1 calc R U
C32 C -0.2174(7) 0.853(2) 0.2691(15) 0.177(8) Uani 1 1 d . .
H32 H -0.249794 0.806775 0.260566 0.213 Uiso 1 1 calc R U
C33 C -0.2074(5) 0.8198(13) 0.2097(10) 0.181(7) Uani 1 1 d . .
H33 H -0.233042 0.757904 0.160461 0.217 Uiso 1 1 calc R U
C34 C -0.1611(5) 0.8799(8) 0.2277(6) 0.124(4) Uani 1 1 d . .
H34 H -0.152817 0.856595 0.189903 0.149 Uiso 1 1 calc R U
C35 C -0.1226(4) 0.9727(8) 0.2944(6) 0.106(2) Uani 1 1 d . .
C36 C -0.0651(6) 1.0316(14) 0.3093(11) 0.206(7) Uani 1 1 d . .
H36A H -0.035503 1.066685 0.369755 0.308 Uiso 1 1 calc R U
H36B H -0.076770 1.111584 0.268398 0.308 Uiso 1 1 calc R U
H36C H -0.047702 0.952720 0.298892 0.308 Uiso 1 1 calc R U

loop_
_atom_site_aniso_label
_atom_site_aniso_U_11
_atom_site_aniso_U_22
_atom_site_aniso_U_33
_atom_site_aniso_U_23
_atom_site_aniso_U_13
_atom_site_aniso_U_12
Pd1 0.03675(11) 0.02959(11) 0.04093(12) -0.00016(11) 0.02777(9) -0.00124(11)
P1 0.0504(5) 0.0347(5) 0.0490(5) -0.0071(4) 0.0340(5) -0.0022(4)
P2 0.0420(5) 0.0372(5) 0.0511(5) -0.0046(4) 0.0337(5) 0.0013(4)
N1 0.0367(13) 0.0468(16) 0.0299(12) 0.0019(11) 0.0245(11) 0.0035(12)
N2 0.0426(16) 0.0535(17) 0.0402(15) 0.0049(13) 0.0317(14) 0.0062(13)
N3 0.0392(19) 0.076(3) 0.0385(17) 0.0158(14) 0.0269(15) 0.0228(15)
N4 0.061(2) 0.051(2) 0.073(2) 0.0006(19) 0.051(2) -0.0086(19)
S1 0.1571(14) 0.0489(6) 0.1182(11) -0.0169(7) 0.1210(12) -0.0290(8)
C1 0.0299(14) 0.0393(17) 0.0341(15) 0.0007(13) 0.0221(13) -0.0022(13)
C2 0.0386(16) 0.0287(14) 0.0343(15) 0.0024(12) 0.0264(14) 0.0041(12)
C3 0.0372(17) 0.0335(18) 0.0316(16) 0.0006(14) 0.0207(14) 0.0035(15)
C4 0.0438(19) 0.0438(18) 0.0393(18) 0.0018(15) 0.0225(16) 0.0028(16)
C5 0.059(2) 0.052(2) 0.0361(17) 0.0111(16) 0.0287(17) 0.0142(18)
C6 0.070(2) 0.0368(18) 0.0489(19) 0.0159(15) 0.0468(19) 0.0139(17)
C7 0.0550(19) 0.0311(16) 0.0493(18) 0.0023(13) 0.0416(17) 0.0038(14)
C8 0.066(2) 0.041(2) 0.075(3) 0.0022(18) 0.056(2) -0.0052(18)
C9 0.0414(19) 0.063(2) 0.0443(19) 0.0037(18) 0.0344(17) 0.0060(18)
C10 0.060(2) 0.064(3) 0.091(3) -0.005(2) 0.058(3) 0.004(2)
C11 0.078(4) 0.074(3) 0.130(5) -0.014(4) 0.078(4) 0.007(3)
C12 0.070(3) 0.099(5) 0.110(5) 0.001(3) 0.070(4) 0.023(3)
C13 0.041(2) 0.103(4) 0.083(3) 0.005(3) 0.044(2) 0.004(2)
C14 0.044(2) 0.075(3) 0.054(2) 0.0038(19) 0.0341(19) -0.0007(18)
C15 0.055(3) 0.083(4) 0.109(5) 0.005(3) 0.049(3) -0.003(3)
C16 0.0374(17) 0.0487(19) 0.0308(15) 0.0091(14) 0.0213(14) 0.0077(15)
C17 0.047(2) 0.059(2) 0.0412(18) 0.0026(17) 0.0302(17) 0.0024(17)
C18 0.071(3) 0.084(4) 0.069(3) 0.023(2) 0.057(3) 0.015(2)
C19 0.119(5) 0.088(4) 0.061(3) 0.017(3) 0.073(3) 0.031(3)
C20 0.110(4) 0.067(3) 0.046(2) -0.008(2) 0.045(3) 0.002(3)
C21 0.056(2) 0.057(2) 0.045(2) -0.0007(17) 0.0265(19) -0.0051(19)
C22 0.085(4) 0.105(5) 0.110(5) -0.017(4) 0.052(4) -0.045(4)
C23 0.083(3) 0.052(2) 0.081(3) 0.013(2) 0.056(3) 0.026(2)
C24 0.110(4) 0.065(3) 0.079(3) -0.010(2) 0.078(3) 0.003(3)
C25 0.072(3) 0.067(3) 0.099(4) -0.035(3) 0.049(3) -0.023(3)
C26 0.060(2) 0.0410(18) 0.057(2) -0.0078(16) 0.047(2) -0.0078(17)
C27 0.058(2) 0.048(2) 0.071(3) -0.020(2) 0.043(2) -0.0106(18)
C28 0.069(3) 0.065(3) 0.074(3) -0.003(2) 0.032(3) 0.032(2)
C29 0.095(4) 0.073(3) 0.101(4) -0.014(3) 0.084(3) -0.010(3)
C30 0.201(14) 0.183(12) 0.107(7) 0.038(7) 0.064(9) 0.122(12)
C31 0.35(3) 0.30(2) 0.210(17) 0.190(18) 0.22(2) 0.27(2)
C32 0.123(10) 0.209(15) 0.235(18) 0.152(14) 0.131(12) 0.106(10)
C33 0.081(6) 0.112(8) 0.194(13) 0.060(8) 0.017(7) 0.008(5)
C34 0.117(7) 0.089(6) 0.089(5) 0.026(4) 0.031(5) 0.010(5)
C35 0.096(5) 0.069(4) 0.099(5) 0.007(4) 0.038(4) 0.003(4)
C36 0.148(10) 0.119(8) 0.239(14) 0.010(9) 0.073(10) -0.040(7)

loop_
_atom_type_symbol
_atom_type_description
_atom_type_scat_dispersion_real
_atom_type_scat_dispersion_imag
_atom_type_scat_source
C C 0.0033 0.0016 'International Tables Vol C Tables 4.2.6.8 and 6.1.1.4'
H H 0.0000 0.0000 'International Tables Vol C Tables 4.2.6.8 and 6.1.1.4'
N N 0.0061 0.0033 'International Tables Vol C Tables 4.2.6.8 and 6.1.1.4'
P P 0.1023 0.0942 'International Tables Vol C Tables 4.2.6.8 and 6.1.1.4'
S S 0.1246 0.1234 'International Tables Vol C Tables 4.2.6.8 and 6.1.1.4'
Pd Pd -0.9988 1.0072 'International Tables Vol C Tables 4.2.6.8 and 6.1.1.4'

loop_
_geom_angle_atom_site_label_1
_geom_angle_atom_site_label_2
_geom_angle_atom_site_label_3
_geom_angle
C3 Pd1 N4 178.53(17)
C3 Pd1 P1 89.35(10)
N4 Pd1 P1 89.23(11)
C3 Pd1 P2 87.54(11)
N4 Pd1 P2 93.87(12)
P1 Pd1 P2 176.33(4)
C23 P1 C24 104.6(3)
C23 P1 C25 103.2(3)
C24 P1 C25 104.3(3)
C23 P1 Pd1 111.38(17)
C24 P1 Pd1 120.21(17)
C25 P1 Pd1 111.5(2)
C28 P2 C27 103.9(3)
C28 P2 C29 103.4(3)
C27 P2 C29 102.8(2)
C28 P2 Pd1 113.77(18)
C27 P2 Pd1 116.64(14)
C29 P2 Pd1 114.74(19)
C1 N1 C2 124.2(3)
C1 N1 H1 117.9
C2 N1 H1 117.9
C1 N2 C9 119.5(3)
C1 N3 C16 123.9(3)
C1 N3 H3 118.0
C16 N3 H3 118.0
C26 N4 Pd1 177.1(4)
N2 C1 N1 121.4(3)
N2 C1 N3 124.5(3)
N1 C1 N3 114.0(3)
C3 C2 C7 121.2(3)
C3 C2 N1 118.4(3)
C7 C2 N1 120.2(3)
C4 C3 C2 119.0(3)
C4 C3 Pd1 120.0(3)
C2 C3 Pd1 121.0(2)
C3 C4 C5 120.5(4)
C3 C4 H4 119.8
C5 C4 H4 119.8
C6 C5 C4 119.9(3)
C6 C5 H5 120.1
C4 C5 H5 120.1
C5 C6 C7 121.2(3)
C5 C6 H6 119.4
C7 C6 H6 119.4
C6 C7 C2 118.1(3)
C6 C7 C8 120.3(3)
C2 C7 C8 121.5(3)
C7 C8 H8A 109.5
C7 C8 H8B 109.5
H8A C8 H8B 109.5
C7 C8 H8C 109.5
H8A C8 H8C 109.5
H8B C8 H8C 109.5
C10 C9 C14 118.6(4)
C10 C9 N2 120.5(4)
C14 C9 N2 120.6(4)
C9 C10 C11 122.2(5)
C9 C10 H10 118.9
C11 C10 H10 118.9
C12 C11 C10 119.8(6)
C12 C11 H11 120.1
C10 C11 H11 120.1
C11 C12 C13 119.5(5)
C11 C12 H12 120.3
C13 C12 H12 120.3
C12 C13 C14 122.1(5)
C12 C13 H13 118.9
C14 C13 H13 118.9
C13 C14 C9 117.8(4)
C13 C14 C15 121.4(4)
C9 C14 C15 120.8(4)
C14 C15 H15A 109.5
C14 C15 H15B 109.5
H15A C15 H15B 109.5
C14 C15 H15C 109.5
H15A C15 H15C 109.5
H15B C15 H15C 109.5
C17 C16 C21 119.8(4)
C17 C16 N3 120.0(4)
C21 C16 N3 120.2(4)
C16 C17 C18 121.3(4)
C16 C17 H17 119.4
C18 C17 H17 119.4
C19 C18 C17 119.2(5)
C19 C18 H18 120.4
C17 C18 H18 120.4
C20 C19 C18 120.2(4)
C20 C19 H19 119.9
C18 C19 H19 119.9
C19 C20 C21 122.5(5)
C19 C20 H20 118.8
C21 C20 H20 118.8
C16 C21 C20 117.1(4)
C16 C21 C22 121.1(5)
C20 C21 C22 121.8(5)
C21 C22 H22A 109.5
C21 C22 H22B 109.5
H22A C22 H22B 109.5
C21 C22 H22C 109.5
H22A C22 H22C 109.5
H22B C22 H22C 109.5
P1 C23 H23A 109.5
P1 C23 H23B 109.5
H23A C23 H23B 109.5
P1 C23 H23C 109.5
H23A C23 H23C 109.5
H23B C23 H23C 109.5
P1 C24 H24A 109.5
P1 C24 H24B 109.5
H24A C24 H24B 109.5
P1 C24 H24C 109.5
H24A C24 H24C 109.5
H24B C24 H24C 109.5
P1 C25 H25A 109.5
P1 C25 H25B 109.5
H25A C25 H25B 109.5
P1 C25 H25C 109.5
H25A C25 H25C 109.5
H25B C25 H25C 109.5
N4 C26 S1 179.0(5)
P2 C27 H27A 109.5
P2 C27 H27B 109.5
H27A C27 H27B 109.5
P2 C27 H27C 109.5
H27A C27 H27C 109.5
H27B C27 H27C 109.5
P2 C28 H28A 109.5
P2 C28 H28B 109.5
H28A C28 H28B 109.5
P2 C28 H28C 109.5
H28A C28 H28C 109.5
H28B C28 H28C 109.5
P2 C29 H29A 109.5
P2 C29 H29B 109.5
H29A C29 H29B 109.5
P2 C29 H29C 109.5
H29A C29 H29C 109.5
H29B C29 H29C 109.5
C35 C30 C31 123.8(18)
C35 C30 H30 118.1
C31 C30 H30 118.1
C30 C31 C32 109.0(14)
C30 C31 H31 125.5
C32 C31 H31 125.5
C33 C32 C31 124.2(17)
C33 C32 H32 117.9
C31 C32 H32 117.9
C34 C33 C32 114.7(15)
C34 C33 H33 122.7
C32 C33 H33 122.7
C33 C34 C35 127.6(15)
C33 C34 H34 116.2
C35 C34 H34 116.2
C30 C35 C34 120.6(13)
C30 C35 C36 118.7(12)
C34 C35 C36 120.6(12)
C35 C36 H36A 109.5
C35 C36 H36B 109.5
H36A C36 H36B 109.5
C35 C36 H36C 109.5
H36A C36 H36C 109.5
H36B C36 H36C 109.5

loop_
_geom_bond_atom_site_label_1
_geom_bond_atom_site_label_2
_geom_bond_distance
Pd1 C3 2.028(4)
Pd1 N4 2.085(4)
Pd1 P1 2.3163(11)
Pd1 P2 2.3260(10)
P1 C23 1.813(5)
P1 C24 1.814(5)
P1 C25 1.823(5)
P2 C28 1.807(5)
P2 C27 1.811(4)
P2 C29 1.823(5)
N1 C1 1.380(4)
N1 C2 1.438(4)
N1 H1 0.8600
N2 C1 1.286(4)
N2 C9 1.423(5)
N3 C1 1.388(5)
N3 C16 1.426(5)
N3 H3 0.8600
N4 C26 1.153(6)
S1 C26 1.629(4)
C2 C3 1.396(5)
C2 C7 1.412(5)
C3 C4 1.390(5)
C4 C5 1.399(6)
C4 H4 0.9300
C5 C6 1.382(6)
C5 H5 0.9300
C6 C7 1.394(5)
C6 H6 0.9300
C7 C8 1.510(5)
C8 H8A 0.9600
C8 H8B 0.9600
C8 H8C 0.9600
C9 C10 1.386(7)
C9 C14 1.416(6)
C10 C11 1.394(7)
C10 H10 0.9300
C11 C12 1.358(9)
C11 H11 0.9300
C12 C13 1.390(9)
C12 H12 0.9300
C13 C14 1.408(7)
C13 H13 0.9300
C14 C15 1.478(8)
C15 H15A 0.9600
C15 H15B 0.9600
C15 H15C 0.9600
C16 C17 1.382(6)
C16 C21 1.396(6)
C17 C18 1.390(6)
C17 H17 0.9300
C18 C19 1.365(8)
C18 H18 0.9300
C19 C20 1.355(9)
C19 H19 0.9300
C20 C21 1.408(7)
C20 H20 0.9300
C21 C22 1.499(8)
C22 H22A 0.9600
C22 H22B 0.9600
C22 H22C 0.9600
C23 H23A 0.9600
C23 H23B 0.9600
C23 H23C 0.9600
C24 H24A 0.9600
C24 H24B 0.9600
C24 H24C 0.9600
C25 H25A 0.9600
C25 H25B 0.9600
C25 H25C 0.9600
C27 H27A 0.9600
C27 H27B 0.9600
C27 H27C 0.9600
C28 H28A 0.9600
C28 H28B 0.9600
C28 H28C 0.9600
C29 H29A 0.9600
C29 H29B 0.9600
C29 H29C 0.9600
C30 C35 1.270(17)
C30 C31 1.44(3)
C30 H30 0.9300
C31 C32 1.48(3)
C31 H31 0.9300
C32 C33 1.39(2)
C32 H32 0.9300
C33 C34 1.254(15)
C33 H33 0.9300
C34 C35 1.327(12)
C34 H34 0.9300
C35 C36 1.569(15)
C36 H36A 0.9600
C36 H36B 0.9600
C36 H36C 0.9600

loop_
_geom_torsion_atom_site_label_1
_geom_torsion_atom_site_label_2
_geom_torsion_atom_site_label_3
_geom_torsion_atom_site_label_4
_geom_torsion
C9 N2 C1 N1 -178.8(3)
C9 N2 C1 N3 -0.7(6)
C2 N1 C1 N2 -17.6(5)
C2 N1 C1 N3 164.1(3)
C16 N3 C1 N2 -176.5(4)
C16 N3 C1 N1 1.7(5)
C1 N1 C2 C3 -110.7(4)
C1 N1 C2 C7 74.9(4)
C7 C2 C3 C4 -3.8(5)
N1 C2 C3 C4 -178.2(3)
C7 C2 C3 Pd1 176.5(2)
N1 C2 C3 Pd1 2.1(4)
C2 C3 C4 C5 0.5(5)
Pd1 C3 C4 C5 -179.9(3)
C3 C4 C5 C6 2.5(6)
C4 C5 C6 C7 -2.2(6)
C5 C6 C7 C2 -1.0(5)
C5 C6 C7 C8 176.1(3)
C3 C2 C7 C6 4.1(5)
N1 C2 C7 C6 178.4(3)
C3 C2 C7 C8 -173.1(3)
N1 C2 C7 C8 1.2(5)
C1 N2 C9 C10 -87.9(5)
C1 N2 C9 C14 98.1(4)
C14 C9 C10 C11 -1.7(7)
N2 C9 C10 C11 -175.8(5)
C9 C10 C11 C12 2.0(10)
C10 C11 C12 C13 -0.4(11)
C11 C12 C13 C14 -1.5(10)
C12 C13 C14 C9 1.7(8)
C12 C13 C14 C15 -179.7(6)
C10 C9 C14 C13 -0.1(6)
N2 C9 C14 C13 174.0(4)
C10 C9 C14 C15 -178.7(5)
N2 C9 C14 C15 -4.6(7)
C1 N3 C16 C17 -78.6(5)
C1 N3 C16 C21 101.5(5)
C21 C16 C17 C18 -1.3(6)
N3 C16 C17 C18 178.8(4)
C16 C17 C18 C19 0.7(7)
C17 C18 C19 C20 0.4(8)
C18 C19 C20 C21 -1.0(8)
C17 C16 C21 C20 0.7(6)
N3 C16 C21 C20 -179.3(4)
C17 C16 C21 C22 -177.2(5)
N3 C16 C21 C22 2.7(7)
C19 C20 C21 C16 0.4(8)
C19 C20 C21 C22 178.3(6)
C35 C30 C31 C32 2.3(17)
C30 C31 C32 C33 -3.7(17)
C31 C32 C33 C34 3.7(17)
C32 C33 C34 C35 -2.0(14)
C31 C30 C35 C34 -1.0(16)
C31 C30 C35 C36 -177.5(11)
C33 C34 C35 C30 0.7(14)
C33 C34 C35 C36 177.2(10)
